data_4332185
loop_
_publ_author_name
'Prakash, Raju'
'G\"otz, Andreas W.'
'Heinemann, Frank W.'
'G\"orling, Andreas'
'Sellmann, Dieter'

_publ_section_title
;
 Hydrazine Nitrosation of a Metal-Bound Nitric Oxide:&#x00A0; Structural
 Evidence for the Formation of an Ammine Complex
;
_journal_issue 12
_journal_name_full 'Inorganic Chemistry'
_journal_page_first 4661
_journal_page_last 4667
_journal_paper_doi 10.1021/ic060096j
_journal_volume 45
_journal_year 2006
_chemical_formula_moiety
;
 C110 H89 N3 Ru2 S8 Si4, 1.83(C H2 Cl2), 2.17(C4 H10 O)
;
_chemical_formula_sum 'C120.52 H114.38 Cl3.65 N3 O2.17 Ru2 S8 Si4'
_chemical_formula_weight 2340.05
_chemical_name_systematic
; 
 ? 
;
_space_group_IT_number 14
_symmetry_cell_setting monoclinic
_symmetry_space_group_name_Hall '-P 2yn'
_symmetry_space_group_name_H-M 'P 1 21/n 1'
_atom_sites_solution_hydrogens geom
_atom_sites_solution_primary direct
_atom_sites_solution_secondary difmap
_audit_creation_method SHELXL-97
_cell_angle_alpha 90.00
_cell_angle_beta 106.221(6)
_cell_angle_gamma 90.00
_cell_formula_units_Z 4
_cell_length_a 17.336(1)
_cell_length_b 37.357(6)
_cell_length_c 17.580(3)
_cell_measurement_reflns_used 367
_cell_measurement_temperature 100(2)
_cell_measurement_theta_max 20.00
_cell_measurement_theta_min 6.00
_cell_volume 10932(3)
_computing_cell_refinement 'EVALCCD (Duisenberg, 2003)'
_computing_data_collection 'COLLECT (Bruker-Nonius, 2002)'
_computing_data_reduction 'EVALCCD (Duisenberg, 2003)'
_computing_molecular_graphics 'SHELXTL 6.12 (Bruker AXS, 2002)'
_computing_publication_material 'SHELXTL 6.12 (Bruker AXS, 2002)'
_computing_structure_refinement 'SHELXTL 6.12 (Bruker AXS, 2002)'
_computing_structure_solution 'SHELXTL 6.12 (Bruker AXS, 2002)'
_diffrn_ambient_temperature 100(2)
_diffrn_detector_area_resol_mean 9
_diffrn_measured_fraction_theta_full 0.944
_diffrn_measured_fraction_theta_max 0.944
_diffrn_measurement_device_type 'Bruker-Nonius KappaCCD'
_diffrn_measurement_method
;
 \f- and \w-rotations with 0.70 \% and 150 sec per frame
;
_diffrn_radiation_monochromator graphite
_diffrn_radiation_source 'fine-focus sealed tube'
_diffrn_radiation_type MoK\a
_diffrn_radiation_wavelength 0.71073
_diffrn_reflns_av_R_equivalents 0.0481
_diffrn_reflns_av_sigmaI/netI 0.0499
_diffrn_reflns_limit_h_max 21
_diffrn_reflns_limit_h_min -21
_diffrn_reflns_limit_k_max 46
_diffrn_reflns_limit_k_min -46
_diffrn_reflns_limit_l_max 21
_diffrn_reflns_limit_l_min -21
_diffrn_reflns_number 90032
_diffrn_reflns_theta_full 26.37
_diffrn_reflns_theta_max 26.37
_diffrn_reflns_theta_min 3.35
_exptl_absorpt_coefficient_mu 0.616
_exptl_absorpt_correction_T_max 1.000
_exptl_absorpt_correction_T_min 0.935
_exptl_absorpt_correction_type multi-scan
_exptl_absorpt_process_details 'SADABS, Bruker-AXS, 2002'
_exptl_crystal_colour red
_exptl_crystal_density_diffrn 1.422
_exptl_crystal_density_method 'not measured'
_exptl_crystal_description irregular
_exptl_crystal_F_000 4840
_exptl_crystal_size_max 0.25
_exptl_crystal_size_mid 0.23
_exptl_crystal_size_min 0.15
_refine_diff_density_max 1.645
_refine_diff_density_min -1.008
_refine_diff_density_rms 0.094
_refine_ls_extinction_method none
_refine_ls_goodness_of_fit_ref 1.066
_refine_ls_hydrogen_treatment constr
_refine_ls_matrix_type full
_refine_ls_number_parameters 1373
_refine_ls_number_reflns 21101
_refine_ls_number_restraints 44
_refine_ls_restrained_S_all 1.068
_refine_ls_R_factor_all 0.0809
_refine_ls_R_factor_gt 0.0547
_refine_ls_shift/su_max 0.022
_refine_ls_shift/su_mean 0.003
_refine_ls_structure_factor_coef Fsqd
_refine_ls_weighting_details 'calc w=1/[\s^2^(Fo^2^)+(0.0440P)^2^+33.7356P] where P=(Fo^2^+2Fc^2^)/3'
_refine_ls_weighting_scheme calc
_refine_ls_wR_factor_gt 0.1159
_refine_ls_wR_factor_ref 0.1272
_reflns_number_gt 15814
_reflns_number_total 21101
_reflns_threshold_expression >2sigma(I)
_cod_data_source_file ic060096jsup1.cif
_cod_data_source_block rp0502
_cod_original_sg_symbol_Hall -P2yn
_cod_original_sg_symbol_H-M P2(1)/n
_cod_original_formula_sum
;
 C120.52 H114.38 Cl3.65 N3 O2.17 Ru2 S8 Si4
;
_cod_database_code 4332185

loop_
_symmetry_equiv_pos_as_xyz
'x, y, z'
'-x+1/2, y+1/2, -z+1/2'
'-x, -y, -z'
'x-1/2, -y-1/2, z-1/2'

loop_
_atom_site_label
_atom_site_type_symbol
_atom_site_fract_x
_atom_site_fract_y
_atom_site_fract_z
_atom_site_U_iso_or_equiv
_atom_site_adp_type
_atom_site_occupancy
_atom_site_symmetry_multiplicity
_atom_site_calc_flag
_atom_site_refinement_flags
_atom_site_disorder_assembly
_atom_site_disorder_group
Ru1 Ru 0.753228(18) 0.580327(8) 0.461299(18) 0.01481(8) Uani 1 1 d . . .
Ru2 Ru 0.60478(2) 0.664843(9) 0.33969(2) 0.01964(9) Uani 1 1 d . . .
S11 S 0.83750(6) 0.59735(3) 0.58718(6) 0.0168(2) Uani 1 1 d . . .
S12 S 0.84911(6) 0.60529(3) 0.40772(6) 0.0181(2) Uani 1 1 d . . .
S13 S 0.68074(6) 0.54369(3) 0.52200(6) 0.0188(2) Uani 1 1 d . . .
S14 S 0.67115(6) 0.55687(3) 0.33824(6) 0.0210(2) Uani 1 1 d . . .
S21 S 0.72448(7) 0.67766(3) 0.30610(7) 0.0268(2) Uani 1 1 d . . .
S22 S 0.54508(7) 0.70888(3) 0.25069(6) 0.0259(2) Uani 1 1 d . . .
S23 S 0.67341(6) 0.63211(3) 0.44960(6) 0.0171(2) Uani 1 1 d . . .
S24 S 0.48618(7) 0.64926(3) 0.37523(7) 0.0298(3) Uani 1 1 d . . .
Si11 Si 0.99469(6) 0.61086(3) 0.73977(7) 0.0172(2) Uani 1 1 d . . .
Si12 Si 0.56162(7) 0.49916(3) 0.19921(7) 0.0258(3) Uani 1 1 d . . .
Si21 Si 0.35780(7) 0.63761(3) 0.48694(7) 0.0251(3) Uani 1 1 d . . .
Si22 Si 0.87635(8) 0.72431(3) 0.28015(8) 0.0304(3) Uani 1 1 d . . .
N1 N 0.82203(19) 0.53486(8) 0.46581(19) 0.0175(7) Uani 1 1 d . . .
N2 N 0.6259(2) 0.70561(9) 0.4192(2) 0.0226(8) Uani 1 1 d . . .
N3 N 0.5759(2) 0.62498(10) 0.2489(2) 0.0325(9) Uani 1 1 d . . .
H3A H 0.5221 0.6254 0.2246 0.049 Uiso 1 1 calc R . .
H3B H 0.5899 0.6030 0.2708 0.049 Uiso 1 1 calc R . .
H3C H 0.6033 0.6295 0.2127 0.049 Uiso 1 1 calc R . .
C110 C 0.9289(2) 0.60766(9) 0.5686(2) 0.0147(8) Uani 1 1 d . . .
C111 C 0.9984(2) 0.61378(10) 0.6337(2) 0.0164(8) Uani 1 1 d . . .
C112 C 1.0703(2) 0.62230(10) 0.6171(2) 0.0193(9) Uani 1 1 d . . .
H11A H 1.1166 0.6267 0.6600 0.023 Uiso 1 1 calc R . .
C113 C 1.0768(2) 0.62461(11) 0.5395(3) 0.0229(9) Uani 1 1 d . . .
H11B H 1.1270 0.6300 0.5303 0.027 Uiso 1 1 calc R . .
C114 C 1.0092(2) 0.61889(10) 0.4765(2) 0.0188(8) Uani 1 1 d . . .
H11C H 1.0124 0.6209 0.4236 0.023 Uiso 1 1 calc R . .
C115 C 0.9361(2) 0.61014(10) 0.4910(2) 0.0170(8) Uani 1 1 d . . .
C116 C 0.8734(3) 0.56351(11) 0.3656(2) 0.0222(9) Uani 1 1 d . . .
H11D H 0.8348 0.5597 0.3129 0.027 Uiso 1 1 calc R . .
H11E H 0.9278 0.5654 0.3582 0.027 Uiso 1 1 calc R . .
C120 C 0.6189(2) 0.52110(11) 0.3662(2) 0.0197(9) Uani 1 1 d . . .
C121 C 0.5714(2) 0.49727(11) 0.3085(3) 0.0221(9) Uani 1 1 d . . .
C122 C 0.5262(2) 0.47119(11) 0.3347(3) 0.0259(10) Uani 1 1 d . . .
H12A H 0.4934 0.4555 0.2967 0.031 Uiso 1 1 calc R . .
C123 C 0.5272(3) 0.46741(11) 0.4133(3) 0.0276(10) Uani 1 1 d . . .
H12B H 0.4950 0.4497 0.4283 0.033 Uiso 1 1 calc R . .
C124 C 0.5754(2) 0.48952(11) 0.4696(3) 0.0239(9) Uani 1 1 d . . .
H12C H 0.5776 0.4869 0.5239 0.029 Uiso 1 1 calc R . .
C125 C 0.6210(2) 0.51584(10) 0.4455(2) 0.0200(9) Uani 1 1 d . . .
C126 C 0.7630(2) 0.51293(11) 0.5663(2) 0.0227(9) Uani 1 1 d . . .
H12D H 0.7954 0.5228 0.6176 0.027 Uiso 1 1 calc R . .
H12E H 0.7406 0.4897 0.5767 0.027 Uiso 1 1 calc R . .
C131 C 0.8707(2) 0.53216(11) 0.4172(2) 0.0188(8) Uani 1 1 d . . .
C132 C 0.9140(2) 0.50120(11) 0.4157(3) 0.0241(9) Uani 1 1 d . . .
H13A H 0.9483 0.4996 0.3821 0.029 Uiso 1 1 calc R . .
C133 C 0.9074(3) 0.47249(11) 0.4632(3) 0.0275(10) Uani 1 1 d . . .
H13B H 0.9362 0.4510 0.4618 0.033 Uiso 1 1 calc R . .
C134 C 0.8580(3) 0.47552(11) 0.5128(3) 0.0247(9) Uani 1 1 d . . .
H13C H 0.8528 0.4562 0.5461 0.030 Uiso 1 1 calc R . .
C135 C 0.8163(2) 0.50713(10) 0.5132(2) 0.0196(9) Uani 1 1 d . . .
C140 C 0.9818(2) 0.56327(10) 0.7690(2) 0.0190(8) Uani 1 1 d . . .
C141 C 0.9948(3) 0.55430(11) 0.8497(3) 0.0250(9) Uani 1 1 d . . .
H14A H 1.0077 0.5726 0.8886 0.030 Uiso 1 1 calc R . .
C142 C 0.9891(3) 0.51926(13) 0.8729(3) 0.0335(11) Uani 1 1 d . . .
H14B H 0.9981 0.5138 0.9275 0.040 Uiso 1 1 calc R . .
C143 C 0.9703(3) 0.49199(11) 0.8174(3) 0.0324(11) Uani 1 1 d . . .
H14C H 0.9666 0.4680 0.8337 0.039 Uiso 1 1 calc R . .
C144 C 0.9570(3) 0.50007(11) 0.7381(3) 0.0277(10) Uani 1 1 d . . .
H14D H 0.9437 0.4815 0.6997 0.033 Uiso 1 1 calc R . .
C145 C 0.9629(2) 0.53506(10) 0.7143(3) 0.0211(9) Uani 1 1 d . . .
H14E H 0.9540 0.5401 0.6596 0.025 Uiso 1 1 calc R . .
C150 C 0.9143(2) 0.64102(11) 0.7569(2) 0.0217(9) Uani 1 1 d . . .
C151 C 0.8618(3) 0.62994(13) 0.7990(3) 0.0381(12) Uani 1 1 d . . .
H15A H 0.8664 0.6064 0.8204 0.046 Uiso 1 1 calc R . .
C152 C 0.8024(4) 0.65278(16) 0.8104(4) 0.0524(15) Uani 1 1 d . . .
H15B H 0.7664 0.6446 0.8387 0.063 Uiso 1 1 calc R . .
C153 C 0.7957(3) 0.68694(15) 0.7809(3) 0.0446(13) Uani 1 1 d . . .
H15C H 0.7555 0.7025 0.7893 0.054 Uiso 1 1 calc R . .
C154 C 0.8466(3) 0.69880(12) 0.7397(3) 0.0311(11) Uani 1 1 d . . .
H15D H 0.8422 0.7226 0.7199 0.037 Uiso 1 1 calc R . .
C155 C 0.9053(3) 0.67586(11) 0.7264(3) 0.0248(9) Uani 1 1 d . . .
H15E H 0.9395 0.6840 0.6962 0.030 Uiso 1 1 calc R . .
C160 C 1.0946(2) 0.62656(11) 0.8049(2) 0.0208(9) Uani 1 1 d . . .
C161 C 1.1128(3) 0.66276(12) 0.8174(3) 0.0404(13) Uani 1 1 d . . .
H16A H 1.0728 0.6799 0.7940 0.048 Uiso 1 1 calc R . .
C162 C 1.1873(3) 0.67458(13) 0.8628(4) 0.0459(14) Uani 1 1 d . . .
H16B H 1.1976 0.6995 0.8696 0.055 Uiso 1 1 calc R . .
C163 C 1.2458(3) 0.65047(13) 0.8977(3) 0.0334(11) Uani 1 1 d . . .
H16C H 1.2968 0.6586 0.9289 0.040 Uiso 1 1 calc R . .
C164 C 1.2304(3) 0.61451(13) 0.8874(3) 0.0343(11) Uani 1 1 d . . .
H16D H 1.2706 0.5976 0.9117 0.041 Uiso 1 1 calc R . .
C165 C 1.1557(3) 0.60287(12) 0.8413(3) 0.0301(10) Uani 1 1 d . . .
H16E H 1.1460 0.5779 0.8344 0.036 Uiso 1 1 calc R . .
C170 C 0.5031(3) 0.54008(12) 0.1551(3) 0.0284(10) Uani 1 1 d . . .
C171 C 0.4443(3) 0.55314(15) 0.1870(3) 0.0452(14) Uani 1 1 d . . .
H17A H 0.4369 0.5421 0.2331 0.054 Uiso 1 1 calc R . .
C172 C 0.3957(3) 0.58177(16) 0.1539(4) 0.0526(15) Uani 1 1 d . . .
H17B H 0.3560 0.5902 0.1774 0.063 Uiso 1 1 calc R . .
C173 C 0.4052(3) 0.59798(15) 0.0867(3) 0.0483(14) Uani 1 1 d . . .
H17C H 0.3719 0.6175 0.0631 0.058 Uiso 1 1 calc R . .
C174 C 0.4638(4) 0.58553(15) 0.0542(3) 0.0502(15) Uani 1 1 d . . .
H17D H 0.4711 0.5967 0.0082 0.060 Uiso 1 1 calc R . .
C175 C 0.5118(3) 0.55703(14) 0.0880(3) 0.0428(13) Uani 1 1 d . . .
H17E H 0.5518 0.5489 0.0646 0.051 Uiso 1 1 calc R . .
C180 C 0.6563(3) 0.49465(12) 0.1682(3) 0.0290(10) Uani 1 1 d . . .
C181 C 0.7350(3) 0.49877(11) 0.2158(3) 0.0269(10) Uani 1 1 d . . .
H18A H 0.7435 0.5036 0.2706 0.032 Uiso 1 1 calc R . .
C182 C 0.8009(3) 0.49612(13) 0.1869(3) 0.0333(11) Uani 1 1 d . . .
H18B H 0.8535 0.5001 0.2207 0.040 Uiso 1 1 calc R . .
C183 C 0.7894(3) 0.48753(14) 0.1079(3) 0.0421(13) Uani 1 1 d . . .
H18C H 0.8342 0.4856 0.0870 0.051 Uiso 1 1 calc R . .
C184 C 0.7124(3) 0.48174(14) 0.0596(3) 0.0416(13) Uani 1 1 d . . .
H18D H 0.7045 0.4755 0.0056 0.050 Uiso 1 1 calc R . .
C185 C 0.6476(3) 0.48501(14) 0.0892(3) 0.0376(12) Uani 1 1 d . . .
H18E H 0.5953 0.4806 0.0553 0.045 Uiso 1 1 calc R . .
C190 C 0.5011(3) 0.45837(13) 0.1548(3) 0.0328(11) Uani 1 1 d . . .
C191 C 0.5331(4) 0.42406(14) 0.1747(3) 0.0482(14) Uani 1 1 d . . .
H19A H 0.5869 0.4219 0.2068 0.058 Uiso 1 1 calc R . .
C192 C 0.4895(4) 0.39343(16) 0.1495(4) 0.0573(16) Uani 1 1 d . . .
H19B H 0.5130 0.3706 0.1647 0.069 Uiso 1 1 calc R . .
C193 C 0.4129(4) 0.39592(18) 0.1028(4) 0.0661(19) Uani 1 1 d . . .
H19C H 0.3824 0.3748 0.0858 0.079 Uiso 1 1 calc R . .
C194 C 0.3793(4) 0.42898(18) 0.0799(4) 0.0607(17) Uani 1 1 d . . .
H19D H 0.3262 0.4306 0.0457 0.073 Uiso 1 1 calc R . .
C195 C 0.4231(3) 0.46008(15) 0.1068(3) 0.0424(13) Uani 1 1 d . . .
H19E H 0.3989 0.4828 0.0918 0.051 Uiso 1 1 calc R . .
C210 C 0.7044(3) 0.71773(11) 0.2531(3) 0.0264(10) Uani 1 1 d . . .
C211 C 0.7680(3) 0.73579(11) 0.2318(3) 0.0283(10) Uani 1 1 d . . .
C212 C 0.7487(3) 0.76627(13) 0.1843(3) 0.0352(11) Uani 1 1 d . . .
H21A H 0.7903 0.7785 0.1695 0.042 Uiso 1 1 calc R . .
C213 C 0.6708(3) 0.77936(13) 0.1579(3) 0.0386(12) Uani 1 1 d . . .
H21B H 0.6594 0.7998 0.1245 0.046 Uiso 1 1 calc R . .
C214 C 0.6103(3) 0.76253(12) 0.1805(3) 0.0344(11) Uani 1 1 d . . .
H21C H 0.5570 0.7715 0.1633 0.041 Uiso 1 1 calc R . .
C215 C 0.6269(3) 0.73217(12) 0.2289(3) 0.0277(10) Uani 1 1 d . . .
C216 C 0.5195(3) 0.73765(12) 0.3240(3) 0.0296(10) Uani 1 1 d . . .
H21D H 0.5141 0.7626 0.3045 0.036 Uiso 1 1 calc R . .
H21E H 0.4669 0.7301 0.3305 0.036 Uiso 1 1 calc R . .
C220 C 0.5232(2) 0.63625(10) 0.4753(2) 0.0203(9) Uani 1 1 d . . .
C221 C 0.4706(2) 0.63299(10) 0.5241(2) 0.0208(9) Uani 1 1 d . . .
C222 C 0.5034(3) 0.62485(11) 0.6040(3) 0.0244(9) Uani 1 1 d . . .
H22A H 0.4683 0.6230 0.6368 0.029 Uiso 1 1 calc R . .
C223 C 0.5848(3) 0.61931(11) 0.6378(2) 0.0231(9) Uani 1 1 d . . .
H22B H 0.6053 0.6144 0.6928 0.028 Uiso 1 1 calc R . .
C224 C 0.6356(2) 0.62105(11) 0.5899(2) 0.0209(9) Uani 1 1 d . . .
H22C H 0.6914 0.6166 0.6114 0.025 Uiso 1 1 calc R . .
C225 C 0.6045(2) 0.62934(10) 0.5100(2) 0.0186(8) Uani 1 1 d . . .
C226 C 0.7338(2) 0.66998(10) 0.5007(3) 0.0218(9) Uani 1 1 d . . .
H22D H 0.7553 0.6645 0.5578 0.026 Uiso 1 1 calc R . .
H22E H 0.7798 0.6740 0.4787 0.026 Uiso 1 1 calc R . .
C231 C 0.5816(3) 0.73618(12) 0.4029(3) 0.0280(10) Uani 1 1 d . . .
C232 C 0.5917(3) 0.76361(13) 0.4573(3) 0.0377(12) Uani 1 1 d . . .
H23A H 0.5609 0.7849 0.4444 0.045 Uiso 1 1 calc R . .
C233 C 0.6467(3) 0.75993(13) 0.5300(3) 0.0436(13) Uani 1 1 d . . .
H23B H 0.6533 0.7784 0.5684 0.052 Uiso 1 1 calc R . .
C234 C 0.6925(3) 0.72915(12) 0.5470(3) 0.0327(11) Uani 1 1 d . . .
H23C H 0.7303 0.7261 0.5974 0.039 Uiso 1 1 calc R . .
C235 C 0.6826(3) 0.70292(11) 0.4900(3) 0.0237(9) Uani 1 1 d . . .
C240 C 0.8907(3) 0.72944(12) 0.3892(3) 0.0292(10) Uani 1 1 d . . .
C241 C 0.8575(3) 0.75907(14) 0.4175(3) 0.0426(13) Uani 1 1 d . . .
H24A H 0.8306 0.7769 0.3813 0.051 Uiso 1 1 calc R . .
C242 C 0.8633(3) 0.76277(14) 0.4969(3) 0.0451(13) Uani 1 1 d . . .
H24B H 0.8396 0.7828 0.5148 0.054 Uiso 1 1 calc R . .
C243 C 0.9034(3) 0.73757(13) 0.5503(3) 0.0390(12) Uani 1 1 d . . .
H24C H 0.9075 0.7401 0.6050 0.047 Uiso 1 1 calc R . .
C244 C 0.9376(3) 0.70862(12) 0.5235(3) 0.0365(12) Uani 1 1 d . . .
H24D H 0.9655 0.6912 0.5603 0.044 Uiso 1 1 calc R . .
C245 C 0.9318(3) 0.70462(12) 0.4447(3) 0.0317(11) Uani 1 1 d . . .
H24E H 0.9564 0.6846 0.4277 0.038 Uiso 1 1 calc R . .
C250 C 0.9158(3) 0.67974(14) 0.2571(3) 0.0417(13) Uani 1 1 d . . .
C251 C 0.8701(5) 0.65038(16) 0.2264(4) 0.065(2) Uani 1 1 d . . .
H25A H 0.8133 0.6518 0.2155 0.078 Uiso 1 1 calc R . .
C252 C 0.9048(6) 0.61846(17) 0.2106(4) 0.084(3) Uani 1 1 d . . .
H25B H 0.8716 0.5985 0.1901 0.101 Uiso 1 1 calc R . .
C253 C 0.9841(6) 0.61579(19) 0.2242(4) 0.077(2) Uani 1 1 d . . .
H25C H 1.0070 0.5942 0.2120 0.092 Uiso 1 1 calc R . .
C254 C 1.0336(5) 0.6448(2) 0.2564(4) 0.078(2) Uani 1 1 d . . .
H25D H 1.0903 0.6430 0.2672 0.094 Uiso 1 1 calc R . .
C255 C 0.9987(4) 0.67617(18) 0.2721(4) 0.0614(17) Uani 1 1 d . . .
H25E H 1.0322 0.6959 0.2938 0.074 Uiso 1 1 calc R . .
C260 C 0.9449(3) 0.75730(13) 0.2497(3) 0.0392(12) Uani 1 1 d . . .
C261 C 0.9506(3) 0.75756(18) 0.1719(4) 0.0580(17) Uani 1 1 d . . .
H26A H 0.9132 0.7441 0.1325 0.070 Uiso 1 1 calc R . .
C262 C 1.0096(4) 0.7771(2) 0.1511(4) 0.069(2) Uani 1 1 d . . .
H26B H 1.0121 0.7773 0.0978 0.083 Uiso 1 1 calc R . .
C263 C 1.0643(4) 0.79614(17) 0.2081(5) 0.069(2) Uani 1 1 d . . .
H26C H 1.1058 0.8089 0.1942 0.083 Uiso 1 1 calc R . .
C264 C 1.0601(4) 0.79700(16) 0.2844(5) 0.0640(18) Uani 1 1 d . . .
H26D H 1.0976 0.8107 0.3232 0.077 Uiso 1 1 calc R . .
C265 C 1.0004(3) 0.77765(14) 0.3046(4) 0.0522(15) Uani 1 1 d . . .
H26E H 0.9975 0.7784 0.3578 0.063 Uiso 1 1 calc R . .
C270 C 0.3154(3) 0.60580(13) 0.4021(3) 0.0327(11) Uani 1 1 d . . .
C271 C 0.2347(4) 0.60674(17) 0.3604(4) 0.0587(17) Uani 1 1 d . . .
H27A H 0.2012 0.6250 0.3714 0.070 Uiso 1 1 calc R . .
C272 C 0.2022(4) 0.58120(19) 0.3022(4) 0.075(2) Uani 1 1 d . . .
H27B H 0.1470 0.5827 0.2735 0.090 Uiso 1 1 calc R . .
C273 C 0.2468(5) 0.55471(19) 0.2860(3) 0.069(2) Uani 1 1 d . . .
H27C H 0.2233 0.5373 0.2469 0.083 Uiso 1 1 calc R . .
C274 C 0.3261(4) 0.55279(15) 0.3258(3) 0.0552(17) Uani 1 1 d . . .
H27D H 0.3583 0.5341 0.3143 0.066 Uiso 1 1 calc R . .
C275 C 0.3605(3) 0.57831(13) 0.3836(3) 0.0404(12) Uani 1 1 d . . .
H27E H 0.4161 0.5767 0.4108 0.049 Uiso 1 1 calc R . .
C280 C 0.3220(3) 0.68495(13) 0.4662(3) 0.0342(11) Uani 1 1 d . . .
C281 C 0.3711(3) 0.71279(13) 0.4561(3) 0.0423(13) Uani 1 1 d . . .
H28A H 0.4252 0.7076 0.4574 0.051 Uiso 1 1 calc R . .
C282 C 0.3446(4) 0.74763(16) 0.4441(4) 0.0636(18) Uani 1 1 d . . .
H28B H 0.3799 0.7660 0.4369 0.076 Uiso 1 1 calc R . .
C283 C 0.2673(5) 0.75581(18) 0.4425(4) 0.074(2) Uani 1 1 d . . .
H28C H 0.2491 0.7799 0.4349 0.089 Uiso 1 1 calc R . .
C284 C 0.2150(5) 0.7287(2) 0.4519(4) 0.076(2) Uani 1 1 d . . .
H28D H 0.1609 0.7341 0.4499 0.091 Uiso 1 1 calc R . .
C285 C 0.2430(3) 0.69407(16) 0.4641(3) 0.0533(16) Uani 1 1 d . . .
H28E H 0.2076 0.6758 0.4713 0.064 Uiso 1 1 calc R . .
C290 C 0.3173(2) 0.62095(12) 0.5695(3) 0.0276(10) Uani 1 1 d . . .
C291 C 0.3131(3) 0.64327(13) 0.6321(3) 0.0357(11) Uani 1 1 d . . .
H29A H 0.3267 0.6679 0.6309 0.043 Uiso 1 1 calc R . .
C292 C 0.2894(3) 0.63003(15) 0.6962(3) 0.0397(12) Uani 1 1 d . . .
H29B H 0.2868 0.6455 0.7384 0.048 Uiso 1 1 calc R . .
C293 C 0.2696(3) 0.59427(15) 0.6979(3) 0.0403(13) Uani 1 1 d . . .
H29C H 0.2529 0.5852 0.7413 0.048 Uiso 1 1 calc R . .
C294 C 0.2736(3) 0.57162(14) 0.6376(3) 0.0347(11) Uani 1 1 d . . .
H29D H 0.2610 0.5470 0.6397 0.042 Uiso 1 1 calc R . .
C295 C 0.2964(3) 0.58508(13) 0.5737(3) 0.0302(10) Uani 1 1 d . . .
H29E H 0.2978 0.5694 0.5315 0.036 Uiso 1 1 calc R . .
C301 C 0.1202(5) 0.4281(3) -0.0163(4) 0.067(3) Uani 0.738(5) 1 d PD A 1
H30A H 0.0972 0.4379 -0.0696 0.101 Uiso 0.738(5) 1 calc PR A 1
H30B H 0.0770 0.4188 0.0041 0.101 Uiso 0.738(5) 1 calc PR A 1
H30C H 0.1575 0.4087 -0.0186 0.101 Uiso 0.738(5) 1 calc PR A 1
C302 C 0.1654(5) 0.4578(2) 0.0387(4) 0.061(3) Uani 0.738(5) 1 d PD A 1
H30D H 0.2094 0.4674 0.0189 0.074 Uiso 0.738(5) 1 calc PR A 1
H30E H 0.1284 0.4776 0.0415 0.074 Uiso 0.738(5) 1 calc PR A 1
O303 O 0.1970(3) 0.44192(14) 0.1147(3) 0.0514(15) Uani 0.738(5) 1 d PD A 1
C304 C 0.2352(10) 0.4682(4) 0.1741(8) 0.064(4) Uani 0.738(5) 1 d PD A 1
H30F H 0.1948 0.4848 0.1847 0.077 Uiso 0.738(5) 1 calc PR A 1
H30G H 0.2755 0.4822 0.1566 0.077 Uiso 0.738(5) 1 calc PR A 1
C305 C 0.2742(9) 0.4468(3) 0.2458(7) 0.077(5) Uani 0.738(5) 1 d PD A 1
H30H H 0.3005 0.4630 0.2892 0.115 Uiso 0.738(5) 1 calc PR A 1
H30I H 0.3143 0.4308 0.2343 0.115 Uiso 0.738(5) 1 calc PR A 1
H30J H 0.2335 0.4326 0.2612 0.115 Uiso 0.738(5) 1 calc PR A 1
C300 C 0.2279(13) 0.4601(5) 0.1756(10) 0.018(6) Uani 0.262(5) 1 d PD A 2
H30K H 0.1749 0.4575 0.1859 0.022 Uiso 0.262(5) 1 calc PR A 2
H30L H 0.2356 0.4394 0.1434 0.022 Uiso 0.262(5) 1 calc PR A 2
Cl31 Cl 0.2280(4) 0.4993(2) 0.1219(4) 0.077(3) Uani 0.262(5) 1 d PD A 2
Cl32 Cl 0.3027(5) 0.4596(2) 0.2656(4) 0.052(2) Uani 0.262(5) 1 d PD A 2
C401 C -0.1519(5) 0.43794(19) -0.0620(4) 0.0636(19) Uani 1 1 d . . .
H40A H -0.2058 0.4485 -0.0762 0.095 Uiso 1 1 calc R . .
H40B H -0.1214 0.4476 -0.0966 0.095 Uiso 1 1 calc R . .
H40C H -0.1241 0.4438 -0.0067 0.095 Uiso 1 1 calc R . .
C402 C -0.1585(5) 0.3993(4) -0.0712(5) 0.152(6) Uani 1 1 d . . .
H40D H -0.1854 0.3925 -0.1267 0.182 Uiso 1 1 calc R . .
H40E H -0.1880 0.3886 -0.0359 0.182 Uiso 1 1 calc R . .
O403 O -0.0726(6) 0.38827(19) -0.0475(4) 0.145(3) Uani 1 1 d . . .
C404 C -0.0727(8) 0.3527(2) -0.0542(8) 0.141(5) Uani 1 1 d . . .
H40F H -0.0955 0.3454 -0.1102 0.169 Uiso 1 1 calc R . .
H40G H -0.1051 0.3416 -0.0221 0.169 Uiso 1 1 calc R . .
C405 C 0.0223(7) 0.3401(3) -0.0214(10) 0.189(7) Uani 1 1 d . . .
H40H H 0.0259 0.3141 -0.0259 0.284 Uiso 1 1 calc R . .
H40I H 0.0436 0.3472 0.0342 0.284 Uiso 1 1 calc R . .
H40J H 0.0536 0.3517 -0.0531 0.284 Uiso 1 1 calc R . .
C500 C -0.2831(4) 0.3215(2) -0.2469(4) 0.0675(19) Uani 1 1 d D . .
H50A H -0.2586 0.3457 -0.2377 0.081 Uiso 0.65(3) 1 calc PR B 1
H50B H -0.3218 0.3213 -0.3004 0.081 Uiso 0.65(3) 1 calc PR B 1
H50C H -0.3193 0.3158 -0.2999 0.081 Uiso 0.35(3) 1 calc PR B 2
H50D H -0.2713 0.3475 -0.2461 0.081 Uiso 0.35(3) 1 calc PR B 2
Cl51 Cl -0.33374(11) 0.31278(6) -0.17625(11) 0.0789(5) Uani 1 1 d D B .
Cl52 Cl -0.2069(3) 0.28915(13) -0.2428(3) 0.055(2) Uani 0.65(3) 1 d PD B 1
Cl53 Cl -0.2003(15) 0.2998(13) -0.2351(14) 0.193(9) Uani 0.35(3) 1 d P B 2
C600 C 0.6267(10) 0.6901(5) 0.0073(16) 0.27(2) Uani 0.566(6) 1 d PD C 1
H60A H 0.6391 0.7154 0.0224 0.324 Uiso 0.566(6) 1 calc PR C 1
H60B H 0.6069 0.6896 -0.0512 0.324 Uiso 0.566(6) 1 calc PR C 1
Cl61 Cl 0.7188(5) 0.6676(2) 0.0323(3) 0.223(6) Uani 0.566(6) 1 d PD C 1
Cl62 Cl 0.5451(7) 0.6786(2) 0.0419(5) 0.216(6) Uani 0.566(6) 1 d PD C 1
C601 C 0.5605(13) 0.6925(7) 0.0230(16) 0.083(4) Uani 0.434(6) 1 d PDU C 2
H60C H 0.5593 0.7176 0.0066 0.124 Uiso 0.434(6) 1 calc PR C 2
H60D H 0.5283 0.6896 0.0605 0.124 Uiso 0.434(6) 1 calc PR C 2
H60E H 0.5382 0.6774 -0.0235 0.124 Uiso 0.434(6) 1 calc PR C 2
C602 C 0.6444(11) 0.6816(4) 0.0617(11) 0.081(3) Uani 0.434(6) 1 d PDU C 2
H60F H 0.6782 0.6830 0.0248 0.097 Uiso 0.434(6) 1 calc PR C 2
H60G H 0.6688 0.6962 0.1093 0.097 Uiso 0.434(6) 1 calc PR C 2
O603 O 0.6315(7) 0.6451(3) 0.0819(6) 0.079(3) Uani 0.434(6) 1 d PDU C 2
C604 C 0.7068(10) 0.6284(4) 0.0909(10) 0.079(3) Uani 0.434(6) 1 d PDU C 2
H60H H 0.7495 0.6450 0.1199 0.095 Uiso 0.434(6) 1 calc PR C 2
H60I H 0.7142 0.6246 0.0376 0.095 Uiso 0.434(6) 1 calc PR C 2
C605 C 0.7177(11) 0.5932(4) 0.1339(9) 0.076(3) Uani 0.434(6) 1 d PDU C 2
H60J H 0.7711 0.5835 0.1370 0.115 Uiso 0.434(6) 1 calc PR C 2
H60K H 0.6765 0.5763 0.1051 0.115 Uiso 0.434(6) 1 calc PR C 2
H60L H 0.7125 0.5967 0.1875 0.115 Uiso 0.434(6) 1 calc PR C 2

loop_
_atom_site_aniso_label
_atom_site_aniso_U_11
_atom_site_aniso_U_22
_atom_site_aniso_U_33
_atom_site_aniso_U_23
_atom_site_aniso_U_13
_atom_site_aniso_U_12
Ru1 0.01385(16) 0.01586(15) 0.01429(16) 0.00000(13) 0.00322(13) 0.00021(13)
Ru2 0.01903(18) 0.02052(16) 0.01831(18) 0.00331(14) 0.00346(14) 0.00013(14)
S11 0.0126(5) 0.0213(5) 0.0163(5) -0.0007(4) 0.0037(4) -0.0008(4)
S12 0.0181(5) 0.0195(5) 0.0169(5) 0.0015(4) 0.0049(4) 0.0010(4)
S13 0.0176(5) 0.0209(5) 0.0180(5) -0.0007(4) 0.0053(4) -0.0021(4)
S14 0.0233(6) 0.0213(5) 0.0163(5) -0.0016(4) 0.0019(4) -0.0024(4)
S21 0.0268(6) 0.0255(5) 0.0304(6) 0.0107(5) 0.0119(5) 0.0040(5)
S22 0.0249(6) 0.0260(5) 0.0243(6) 0.0070(5) 0.0031(5) 0.0020(5)
S23 0.0152(5) 0.0179(4) 0.0177(5) 0.0009(4) 0.0040(4) -0.0003(4)
S24 0.0194(6) 0.0436(7) 0.0235(6) 0.0107(5) 0.0014(5) -0.0044(5)
Si11 0.0154(6) 0.0158(5) 0.0195(6) -0.0017(4) 0.0033(5) -0.0005(4)
Si12 0.0209(6) 0.0315(6) 0.0221(6) -0.0065(5) 0.0012(5) -0.0011(5)
Si21 0.0182(6) 0.0277(6) 0.0303(7) 0.0026(5) 0.0080(5) 0.0015(5)
Si22 0.0310(7) 0.0286(6) 0.0340(7) 0.0105(6) 0.0130(6) 0.0016(6)
N1 0.0165(17) 0.0179(16) 0.0158(17) -0.0042(14) 0.0008(14) -0.0002(14)
N2 0.0217(19) 0.0207(17) 0.024(2) 0.0014(15) 0.0047(16) 0.0024(15)
N3 0.040(2) 0.031(2) 0.020(2) -0.0002(17) -0.0007(17) 0.0008(18)
C110 0.0116(19) 0.0106(16) 0.022(2) 0.0009(15) 0.0047(16) 0.0007(15)
C111 0.017(2) 0.0133(17) 0.020(2) -0.0011(16) 0.0069(17) -0.0005(16)
C112 0.015(2) 0.0149(18) 0.026(2) -0.0017(17) 0.0017(17) 0.0007(16)
C113 0.016(2) 0.021(2) 0.036(3) 0.0013(18) 0.0140(19) 0.0000(17)
C114 0.022(2) 0.0142(18) 0.023(2) 0.0023(16) 0.0101(18) 0.0035(17)
C115 0.017(2) 0.0121(17) 0.022(2) 0.0015(16) 0.0055(17) 0.0021(16)
C116 0.025(2) 0.026(2) 0.017(2) -0.0034(17) 0.0085(18) 0.0010(18)
C120 0.012(2) 0.022(2) 0.023(2) 0.0008(17) 0.0017(17) 0.0045(16)
C121 0.014(2) 0.023(2) 0.026(2) -0.0034(18) 0.0006(18) 0.0025(17)
C122 0.014(2) 0.026(2) 0.035(3) -0.008(2) 0.0018(19) -0.0041(18)
C123 0.024(2) 0.025(2) 0.036(3) 0.000(2) 0.011(2) -0.0047(19)
C124 0.020(2) 0.025(2) 0.028(2) -0.0010(19) 0.0074(19) -0.0003(18)
C125 0.016(2) 0.0208(19) 0.022(2) -0.0052(17) 0.0030(17) -0.0005(17)
C126 0.020(2) 0.025(2) 0.022(2) 0.0030(18) 0.0032(18) -0.0033(18)
C131 0.013(2) 0.025(2) 0.016(2) -0.0059(17) -0.0006(16) 0.0001(17)
C132 0.019(2) 0.024(2) 0.028(2) -0.0086(19) 0.0051(19) 0.0019(18)
C133 0.022(2) 0.020(2) 0.036(3) -0.0058(19) 0.000(2) 0.0038(18)
C134 0.023(2) 0.0171(19) 0.029(2) 0.0029(18) -0.0006(19) -0.0031(18)
C135 0.017(2) 0.0199(19) 0.018(2) -0.0004(17) -0.0033(17) -0.0017(17)
C140 0.014(2) 0.0191(19) 0.024(2) -0.0014(17) 0.0046(17) -0.0007(16)
C141 0.026(2) 0.026(2) 0.022(2) -0.0013(18) 0.0055(19) -0.0062(19)
C142 0.038(3) 0.037(3) 0.024(2) 0.011(2) 0.007(2) -0.004(2)
C143 0.032(3) 0.019(2) 0.042(3) 0.008(2) 0.003(2) -0.0031(19)
C144 0.020(2) 0.020(2) 0.040(3) -0.003(2) 0.004(2) 0.0018(18)
C145 0.015(2) 0.022(2) 0.025(2) -0.0003(18) 0.0028(18) 0.0028(17)
C150 0.017(2) 0.026(2) 0.018(2) -0.0065(18) -0.0006(17) 0.0001(18)
C151 0.041(3) 0.034(3) 0.047(3) 0.007(2) 0.025(3) 0.007(2)
C152 0.051(4) 0.061(4) 0.058(4) 0.004(3) 0.036(3) 0.013(3)
C153 0.038(3) 0.048(3) 0.050(3) -0.014(3) 0.016(3) 0.013(3)
C154 0.026(2) 0.023(2) 0.037(3) -0.010(2) -0.003(2) 0.0037(19)
C155 0.021(2) 0.023(2) 0.028(2) -0.0027(18) 0.0045(19) -0.0018(18)
C160 0.019(2) 0.023(2) 0.020(2) -0.0029(17) 0.0060(18) -0.0021(17)
C161 0.029(3) 0.024(2) 0.058(4) -0.004(2) -0.004(2) -0.002(2)
C162 0.028(3) 0.029(3) 0.072(4) -0.016(3) 0.000(3) -0.011(2)
C163 0.022(2) 0.041(3) 0.032(3) -0.007(2) 0.000(2) -0.010(2)
C164 0.023(2) 0.041(3) 0.032(3) 0.007(2) -0.004(2) -0.001(2)
C165 0.030(3) 0.024(2) 0.033(3) -0.001(2) 0.003(2) -0.004(2)
C170 0.024(2) 0.032(2) 0.024(2) -0.004(2) -0.0012(19) -0.006(2)
C171 0.032(3) 0.053(3) 0.053(3) 0.023(3) 0.018(3) 0.015(3)
C172 0.032(3) 0.057(3) 0.072(4) 0.015(3) 0.019(3) 0.012(3)
C173 0.043(3) 0.043(3) 0.042(3) 0.005(3) -0.015(3) 0.008(3)
C174 0.076(4) 0.048(3) 0.023(3) -0.001(2) 0.009(3) 0.007(3)
C175 0.060(4) 0.041(3) 0.031(3) -0.004(2) 0.017(3) 0.010(3)
C180 0.026(2) 0.034(2) 0.027(2) 0.002(2) 0.007(2) 0.006(2)
C181 0.026(2) 0.029(2) 0.025(2) -0.0049(19) 0.0062(19) 0.003(2)
C182 0.026(3) 0.036(3) 0.034(3) -0.004(2) 0.003(2) 0.006(2)
C183 0.036(3) 0.046(3) 0.048(3) 0.007(3) 0.019(3) 0.010(2)
C184 0.046(3) 0.052(3) 0.028(3) -0.004(2) 0.011(2) 0.010(3)
C185 0.033(3) 0.050(3) 0.027(3) -0.007(2) 0.004(2) 0.003(2)
C190 0.034(3) 0.035(3) 0.027(3) -0.006(2) 0.004(2) -0.005(2)
C191 0.060(4) 0.037(3) 0.039(3) -0.009(2) -0.001(3) -0.001(3)
C192 0.080(5) 0.042(3) 0.050(4) -0.013(3) 0.019(3) -0.011(3)
C193 0.082(5) 0.054(4) 0.067(5) -0.035(3) 0.030(4) -0.032(4)
C194 0.041(3) 0.071(4) 0.065(4) -0.031(4) 0.006(3) -0.018(3)
C195 0.034(3) 0.051(3) 0.040(3) -0.011(3) 0.007(2) -0.002(3)
C210 0.031(3) 0.023(2) 0.024(2) 0.0052(18) 0.006(2) -0.0010(19)
C211 0.035(3) 0.024(2) 0.026(2) 0.0068(19) 0.008(2) 0.000(2)
C212 0.033(3) 0.034(3) 0.036(3) 0.011(2) 0.004(2) -0.007(2)
C213 0.043(3) 0.032(3) 0.035(3) 0.019(2) 0.000(2) -0.002(2)
C214 0.036(3) 0.030(2) 0.032(3) 0.008(2) -0.001(2) -0.001(2)
C215 0.030(3) 0.027(2) 0.024(2) 0.0052(19) 0.005(2) -0.005(2)
C216 0.027(3) 0.028(2) 0.030(3) 0.006(2) 0.003(2) 0.008(2)
C220 0.018(2) 0.0196(19) 0.022(2) 0.0008(17) 0.0032(17) -0.0002(17)
C221 0.020(2) 0.0184(19) 0.023(2) 0.0029(17) 0.0055(18) 0.0005(17)
C222 0.025(2) 0.027(2) 0.025(2) -0.0003(18) 0.0131(19) 0.0000(19)
C223 0.025(2) 0.027(2) 0.015(2) 0.0002(18) 0.0034(18) 0.0023(19)
C224 0.017(2) 0.024(2) 0.020(2) 0.0003(17) 0.0013(17) 0.0031(17)
C225 0.018(2) 0.0199(19) 0.019(2) 0.0010(17) 0.0067(17) 0.0011(17)
C226 0.018(2) 0.021(2) 0.024(2) -0.0026(18) 0.0030(18) 0.0011(17)
C231 0.029(3) 0.026(2) 0.029(3) 0.0014(19) 0.009(2) 0.0062(19)
C232 0.047(3) 0.027(2) 0.035(3) 0.002(2) 0.004(2) 0.014(2)
C233 0.056(4) 0.032(3) 0.038(3) -0.011(2) 0.005(3) 0.011(2)
C234 0.033(3) 0.032(2) 0.027(3) -0.004(2) 0.000(2) 0.004(2)
C235 0.023(2) 0.023(2) 0.024(2) 0.0007(18) 0.0041(19) 0.0011(18)
C240 0.030(3) 0.026(2) 0.031(3) 0.005(2) 0.008(2) -0.002(2)
C241 0.051(3) 0.042(3) 0.034(3) 0.009(2) 0.012(3) 0.023(3)
C242 0.047(3) 0.043(3) 0.043(3) -0.001(3) 0.009(3) 0.019(3)
C243 0.038(3) 0.041(3) 0.033(3) 0.001(2) 0.002(2) 0.001(2)
C244 0.040(3) 0.027(2) 0.032(3) 0.005(2) -0.006(2) 0.000(2)
C245 0.036(3) 0.020(2) 0.036(3) 0.002(2) 0.005(2) 0.002(2)
C250 0.058(4) 0.038(3) 0.040(3) 0.004(2) 0.031(3) 0.002(3)
C251 0.100(5) 0.046(3) 0.078(5) -0.006(3) 0.071(4) -0.007(3)
C252 0.165(9) 0.044(4) 0.081(5) 0.000(3) 0.098(6) 0.002(4)
C253 0.115(7) 0.060(4) 0.064(5) 0.003(4) 0.042(5) 0.035(5)
C254 0.087(5) 0.081(5) 0.059(4) -0.013(4) 0.008(4) 0.041(5)
C255 0.062(4) 0.061(4) 0.055(4) 0.001(3) 0.008(3) 0.031(3)
C260 0.031(3) 0.035(3) 0.052(3) 0.018(2) 0.011(2) 0.004(2)
C261 0.041(3) 0.080(4) 0.053(4) 0.032(3) 0.013(3) -0.003(3)
C262 0.041(4) 0.099(5) 0.068(4) 0.053(4) 0.018(3) 0.008(4)
C263 0.034(3) 0.059(4) 0.115(6) 0.049(4) 0.021(4) -0.002(3)
C264 0.052(4) 0.041(3) 0.103(6) 0.003(4) 0.030(4) -0.007(3)
C265 0.043(3) 0.039(3) 0.078(4) 0.003(3) 0.024(3) -0.003(3)
C270 0.031(3) 0.039(3) 0.028(3) 0.009(2) 0.008(2) -0.008(2)
C271 0.048(4) 0.059(4) 0.056(4) 0.004(3) -0.007(3) -0.014(3)
C272 0.067(5) 0.055(4) 0.073(5) 0.011(4) -0.028(4) -0.024(4)
C273 0.106(6) 0.058(4) 0.028(3) 0.002(3) -0.005(4) -0.046(4)
C274 0.093(5) 0.048(3) 0.037(3) -0.012(3) 0.038(4) -0.032(3)
C275 0.053(3) 0.039(3) 0.034(3) -0.002(2) 0.021(3) -0.015(3)
C280 0.038(3) 0.037(3) 0.032(3) 0.008(2) 0.016(2) 0.010(2)
C281 0.049(3) 0.033(3) 0.046(3) 0.006(2) 0.014(3) 0.006(2)
C282 0.087(5) 0.038(3) 0.071(5) 0.013(3) 0.031(4) 0.014(3)
C283 0.118(6) 0.048(4) 0.067(5) 0.024(3) 0.043(4) 0.044(4)
C284 0.083(5) 0.085(5) 0.077(5) 0.042(4) 0.050(4) 0.059(4)
C285 0.051(4) 0.057(4) 0.062(4) 0.025(3) 0.033(3) 0.027(3)
C290 0.015(2) 0.036(2) 0.031(3) 0.005(2) 0.0064(19) 0.0067(19)
C291 0.031(3) 0.033(2) 0.048(3) 0.003(2) 0.019(2) 0.008(2)
C292 0.029(3) 0.055(3) 0.040(3) 0.003(3) 0.017(2) 0.015(2)
C293 0.025(3) 0.056(3) 0.043(3) 0.018(3) 0.013(2) 0.005(2)
C294 0.024(2) 0.041(3) 0.037(3) 0.010(2) 0.005(2) -0.001(2)
C295 0.020(2) 0.039(3) 0.032(3) 0.002(2) 0.006(2) -0.003(2)
C301 0.041(5) 0.131(9) 0.024(4) -0.028(5) -0.002(3) 0.017(5)
C302 0.064(6) 0.081(6) 0.046(5) 0.035(5) 0.027(4) 0.030(5)
O303 0.059(4) 0.050(3) 0.047(3) 0.006(3) 0.018(3) 0.001(3)
C304 0.073(9) 0.047(6) 0.070(10) -0.002(5) 0.017(7) -0.004(6)
C305 0.101(11) 0.062(8) 0.052(8) -0.013(6) -0.003(7) -0.012(7)
C300 0.006(10) 0.027(12) 0.024(14) -0.006(9) 0.008(10) 0.003(8)
Cl31 0.070(5) 0.101(6) 0.068(5) 0.023(4) 0.034(4) -0.003(4)
Cl32 0.058(5) 0.061(5) 0.038(4) 0.011(3) 0.017(4) 0.017(4)
C401 0.091(5) 0.064(4) 0.037(3) -0.011(3) 0.019(3) 0.002(4)
C402 0.076(6) 0.315(18) 0.068(6) 0.068(9) 0.028(5) 0.112(10)
O403 0.261(10) 0.107(5) 0.069(4) 0.009(4) 0.047(5) 0.068(6)
C404 0.207(13) 0.066(6) 0.199(12) 0.006(7) 0.137(11) -0.029(7)
C405 0.120(10) 0.147(11) 0.32(2) 0.088(12) 0.087(12) 0.009(9)
C500 0.053(4) 0.096(5) 0.053(4) 0.017(4) 0.014(3) -0.006(4)
Cl51 0.0658(11) 0.1056(15) 0.0741(12) 0.0248(11) 0.0339(9) 0.0012(10)
Cl52 0.059(3) 0.073(3) 0.039(2) -0.0072(18) 0.0231(16) -0.004(2)
Cl53 0.181(16) 0.27(2) 0.139(13) 0.093(13) 0.069(11) 0.114(14)
C600 0.46(7) 0.072(15) 0.17(3) 0.030(17) -0.09(4) -0.06(3)
Cl61 0.251(9) 0.284(10) 0.078(3) 0.058(5) -0.048(4) -0.191(8)
Cl62 0.387(15) 0.134(6) 0.114(6) -0.079(5) 0.048(7) -0.038(7)
C601 0.106(7) 0.076(6) 0.047(5) 0.010(5) -0.013(5) 0.030(6)
C602 0.099(6) 0.081(5) 0.050(4) 0.004(4) 0.001(4) 0.026(5)
O603 0.096(6) 0.081(5) 0.050(4) 0.003(4) 0.004(4) 0.022(5)
C604 0.095(6) 0.081(5) 0.051(4) 0.002(4) 0.005(4) 0.021(5)
C605 0.091(7) 0.079(6) 0.052(5) 0.002(5) 0.009(5) 0.019(6)

loop_
_atom_type_symbol
_atom_type_description
_atom_type_scat_dispersion_real
_atom_type_scat_dispersion_imag
_atom_type_scat_source
C C 0.0033 0.0016 'International Tables Vol C Tables 4.2.6.8 and 6.1.1.4'
H H 0.0000 0.0000 'International Tables Vol C Tables 4.2.6.8 and 6.1.1.4'
N N 0.0061 0.0033 'International Tables Vol C Tables 4.2.6.8 and 6.1.1.4'
O O 0.0106 0.0060 'International Tables Vol C Tables 4.2.6.8 and 6.1.1.4'
Si Si 0.0817 0.0704 'International Tables Vol C Tables 4.2.6.8 and 6.1.1.4'
S S 0.1246 0.1234 'International Tables Vol C Tables 4.2.6.8 and 6.1.1.4'
Cl Cl 0.1484 0.1585 'International Tables Vol C Tables 4.2.6.8 and 6.1.1.4'
Ru Ru -1.2594 0.8363 'International Tables Vol C Tables 4.2.6.8 and 6.1.1.4'

loop_
_geom_angle_atom_site_label_1
_geom_angle_atom_site_label_2
_geom_angle_atom_site_label_3
_geom_angle
N1 Ru1 S13 82.98(9)
N1 Ru1 S12 82.80(9)
S13 Ru1 S12 165.51(4)
N1 Ru1 S23 177.30(9)
S13 Ru1 S23 98.32(4)
S12 Ru1 S23 95.99(4)
N1 Ru1 S11 89.20(9)
S13 Ru1 S11 90.04(4)
S12 Ru1 S11 86.94(4)
S23 Ru1 S11 93.15(4)
N1 Ru1 S14 85.69(9)
S13 Ru1 S14 86.45(4)
S12 Ru1 S14 95.30(4)
S23 Ru1 S14 92.02(4)
S11 Ru1 S14 174.12(4)
N2 Ru2 N3 175.07(14)
N2 Ru2 S22 83.82(10)
N3 Ru2 S22 91.34(11)
N2 Ru2 S23 82.52(10)
N3 Ru2 S23 102.34(11)
S22 Ru2 S23 166.26(4)
N2 Ru2 S21 91.01(10)
N3 Ru2 S21 89.64(11)
S22 Ru2 S21 86.84(4)
S23 Ru2 S21 91.90(4)
N2 Ru2 S24 90.34(10)
N3 Ru2 S24 89.20(11)
S22 Ru2 S24 95.49(4)
S23 Ru2 S24 86.10(4)
S21 Ru2 S24 177.42(4)
C110 S11 Ru1 103.80(13)
C115 S12 C116 100.40(19)
C115 S12 Ru1 104.07(13)
C116 S12 Ru1 95.36(14)
C125 S13 C126 100.01(19)
C125 S13 Ru1 105.88(14)
C126 S13 Ru1 96.22(13)
C120 S14 Ru1 104.33(14)
C210 S21 Ru2 104.46(15)
C215 S22 C216 103.2(2)
C215 S22 Ru2 105.02(15)
C216 S22 Ru2 95.32(14)
C225 S23 C226 97.85(19)
C225 S23 Ru2 104.50(13)
C226 S23 Ru2 95.22(14)
C225 S23 Ru1 111.73(13)
C226 S23 Ru1 110.43(13)
Ru2 S23 Ru1 131.26(4)
C220 S24 Ru2 103.23(14)
C150 Si11 C140 111.87(18)
C150 Si11 C160 108.25(18)
C140 Si11 C160 106.71(18)
C150 Si11 C111 110.80(18)
C140 Si11 C111 111.37(17)
C160 Si11 C111 107.61(18)
C180 Si12 C170 111.6(2)
C180 Si12 C121 117.15(19)
C170 Si12 C121 109.69(19)
C180 Si12 C190 103.7(2)
C170 Si12 C190 108.2(2)
C121 Si12 C190 105.8(2)
C280 Si21 C290 106.6(2)
C280 Si21 C270 113.9(2)
C290 Si21 C270 104.7(2)
C280 Si21 C221 114.0(2)
C290 Si21 C221 106.05(19)
C270 Si21 C221 110.7(2)
C240 Si22 C211 105.6(2)
C240 Si22 C250 111.0(2)
C211 Si22 C250 118.7(2)
C240 Si22 C260 108.0(2)
C211 Si22 C260 110.5(2)
C250 Si22 C260 102.7(2)
C135 N1 C131 119.7(3)
C135 N1 Ru1 120.9(3)
C131 N1 Ru1 119.3(3)
C235 N2 C231 118.4(4)
C235 N2 Ru2 121.4(3)
C231 N2 Ru2 120.2(3)
Ru2 N3 H3A 109.5
Ru2 N3 H3B 109.5
H3A N3 H3B 109.5
Ru2 N3 H3C 109.5
H3A N3 H3C 109.5
H3B N3 H3C 109.5
C115 C110 C111 118.8(3)
C115 C110 S11 121.8(3)
C111 C110 S11 119.4(3)
C112 C111 C110 118.2(4)
C112 C111 Si11 120.0(3)
C110 C111 Si11 121.8(3)
C111 C112 C113 122.5(4)
C111 C112 H11A 118.8
C113 C112 H11A 118.8
C114 C113 C112 119.2(4)
C114 C113 H11B 120.4
C112 C113 H11B 120.4
C113 C114 C115 119.7(4)
C113 C114 H11C 120.1
C115 C114 H11C 120.1
C114 C115 C110 121.5(4)
C114 C115 S12 118.1(3)
C110 C115 S12 120.2(3)
C131 C116 S12 112.0(3)
C131 C116 H11D 109.2
S12 C116 H11D 109.2
C131 C116 H11E 109.2
S12 C116 H11E 109.2
H11D C116 H11E 107.9
C125 C120 C121 118.1(4)
C125 C120 S14 120.9(3)
C121 C120 S14 121.0(3)
C122 C121 C120 117.6(4)
C122 C121 Si12 117.4(3)
C120 C121 Si12 125.0(3)
C123 C122 C121 123.0(4)
C123 C122 H12A 118.5
C121 C122 H12A 118.5
C124 C123 C122 119.5(4)
C124 C123 H12B 120.2
C122 C123 H12B 120.2
C123 C124 C125 119.0(4)
C123 C124 H12C 120.5
C125 C124 H12C 120.5
C124 C125 C120 122.7(4)
C124 C125 S13 116.1(3)
C120 C125 S13 121.1(3)
C135 C126 S13 111.6(3)
C135 C126 H12D 109.3
S13 C126 H12D 109.3
C135 C126 H12E 109.3
S13 C126 H12E 109.3
H12D C126 H12E 108.0
N1 C131 C132 120.5(4)
N1 C131 C116 117.0(3)
C132 C131 C116 122.5(4)
C131 C132 C133 120.0(4)
C131 C132 H13A 120.0
C133 C132 H13A 120.0
C132 C133 C134 119.1(4)
C132 C133 H13B 120.5
C134 C133 H13B 120.5
C135 C134 C133 119.1(4)
C135 C134 H13C 120.4
C133 C134 H13C 120.4
N1 C135 C134 121.5(4)
N1 C135 C126 115.9(3)
C134 C135 C126 122.6(4)
C145 C140 C141 116.8(4)
C145 C140 Si11 123.1(3)
C141 C140 Si11 120.1(3)
C142 C141 C140 121.1(4)
C142 C141 H14A 119.5
C140 C141 H14A 119.5
C141 C142 C143 120.7(4)
C141 C142 H14B 119.6
C143 C142 H14B 119.6
C144 C143 C142 119.4(4)
C144 C143 H14C 120.3
C142 C143 H14C 120.3
C143 C144 C145 120.3(4)
C143 C144 H14D 119.8
C145 C144 H14D 119.8
C144 C145 C140 121.7(4)
C144 C145 H14E 119.2
C140 C145 H14E 119.2
C151 C150 C155 117.5(4)
C151 C150 Si11 122.2(3)
C155 C150 Si11 120.3(3)
C150 C151 C152 121.0(5)
C150 C151 H15A 119.5
C152 C151 H15A 119.5
C153 C152 C151 120.2(5)
C153 C152 H15B 119.9
C151 C152 H15B 119.9
C154 C153 C152 120.4(5)
C154 C153 H15C 119.8
C152 C153 H15C 119.8
C153 C154 C155 119.9(4)
C153 C154 H15D 120.1
C155 C154 H15D 120.0
C154 C155 C150 121.0(4)
C154 C155 H15E 119.5
C150 C155 H15E 119.5
C165 C160 C161 115.8(4)
C165 C160 Si11 122.3(3)
C161 C160 Si11 121.9(3)
C162 C161 C160 122.2(5)
C162 C161 H16A 118.9
C160 C161 H16A 118.9
C163 C162 C161 120.2(5)
C163 C162 H16B 119.9
C161 C162 H16B 119.9
C162 C163 C164 119.5(4)
C162 C163 H16C 120.2
C164 C163 H16C 120.2
C163 C164 C165 119.9(4)
C163 C164 H16D 120.1
C165 C164 H16D 120.1
C160 C165 C164 122.3(4)
C160 C165 H16E 118.9
C164 C165 H16E 118.9
C175 C170 C171 116.9(4)
C175 C170 Si12 123.4(4)
C171 C170 Si12 119.6(4)
C170 C171 C172 122.2(5)
C170 C171 H17A 118.9
C172 C171 H17A 118.9
C173 C172 C171 119.7(5)
C173 C172 H17B 120.1
C171 C172 H17B 120.1
C174 C173 C172 119.1(5)
C174 C173 H17C 120.5
C172 C173 H17C 120.5
C173 C174 C175 120.6(5)
C173 C174 H17D 119.7
C175 C174 H17D 119.7
C174 C175 C170 121.6(5)
C174 C175 H17E 119.2
C170 C175 H17E 119.2
C181 C180 C185 116.1(4)
C181 C180 Si12 127.1(3)
C185 C180 Si12 116.8(3)
C182 C181 C180 122.9(4)
C182 C181 H18A 118.6
C180 C181 H18A 118.6
C181 C182 C183 119.0(4)
C181 C182 H18B 120.5
C183 C182 H18B 120.5
C182 C183 C184 119.7(5)
C182 C183 H18C 120.1
C184 C183 H18C 120.2
C185 C184 C183 120.4(5)
C185 C184 H18D 119.8
C183 C184 H18D 119.8
C184 C185 C180 121.8(5)
C184 C185 H18E 119.1
C180 C185 H18E 119.1
C195 C190 C191 116.5(5)
C195 C190 Si12 123.4(4)
C191 C190 Si12 119.9(4)
C192 C191 C190 122.5(6)
C192 C191 H19A 118.8
C190 C191 H19A 118.8
C193 C192 C191 119.7(6)
C193 C192 H19B 120.2
C191 C192 H19B 120.2
C192 C193 C194 120.1(6)
C192 C193 H19C 119.9
C194 C193 H19C 119.9
C193 C194 C195 120.1(6)
C193 C194 H19D 120.0
C195 C194 H19D 120.0
C190 C195 C194 121.1(5)
C190 C195 H19E 119.5
C194 C195 H19E 119.5
C215 C210 C211 119.0(4)
C215 C210 S21 121.6(3)
C211 C210 S21 119.4(3)
C212 C211 C210 117.9(4)
C212 C211 Si22 119.9(3)
C210 C211 Si22 121.3(3)
C213 C212 C211 122.4(4)
C213 C212 H21A 118.8
C211 C212 H21A 118.8
C214 C213 C212 119.5(4)
C214 C213 H21B 120.3
C212 C213 H21B 120.3
C213 C214 C215 120.2(5)
C213 C214 H21C 119.9
C215 C214 H21C 119.9
C214 C215 C210 120.9(4)
C214 C215 S22 118.9(4)
C210 C215 S22 119.8(3)
C231 C216 S22 112.2(3)
C231 C216 H21D 109.2
S22 C216 H21D 109.2
C231 C216 H21E 109.2
S22 C216 H21E 109.2
H21D C216 H21E 107.9
C225 C220 C221 117.5(4)
C225 C220 S24 121.9(3)
C221 C220 S24 120.7(3)
C222 C221 C220 118.6(4)
C222 C221 Si21 117.3(3)
C220 C221 Si21 124.1(3)
C223 C222 C221 123.0(4)
C223 C222 H22A 118.5
C221 C222 H22A 118.5
C224 C223 C222 118.6(4)
C224 C223 H22B 120.7
C222 C223 H22B 120.7
C223 C224 C225 119.6(4)
C223 C224 H22C 120.2
C225 C224 H22C 120.2
C224 C225 C220 122.7(4)
C224 C225 S23 118.2(3)
C220 C225 S23 119.1(3)
C235 C226 S23 109.5(3)
C235 C226 H22D 109.8
S23 C226 H22D 109.8
C235 C226 H22E 109.8
S23 C226 H22E 109.8
H22D C226 H22E 108.2
N2 C231 C232 121.6(4)
N2 C231 C216 116.2(4)
C232 C231 C216 122.2(4)
C233 C232 C231 119.5(4)
C233 C232 H23A 120.3
C231 C232 H23A 120.3
C232 C233 C234 119.5(5)
C232 C233 H23B 120.3
C234 C233 H23B 120.3
C235 C234 C233 119.2(4)
C235 C234 H23C 120.4
C233 C234 H23C 120.4
N2 C235 C234 121.7(4)
N2 C235 C226 115.3(4)
C234 C235 C226 123.0(4)
C245 C240 C241 117.3(4)
C245 C240 Si22 123.1(4)
C241 C240 Si22 119.6(4)
C242 C241 C240 121.2(5)
C242 C241 H24A 119.4
C240 C241 H24A 119.4
C243 C242 C241 120.2(5)
C243 C242 H24B 119.9
C241 C242 H24B 119.9
C242 C243 C244 119.3(5)
C242 C243 H24C 120.4
C244 C243 H24C 120.4
C245 C244 C243 121.0(4)
C245 C244 H24D 119.5
C243 C244 H24D 119.5
C244 C245 C240 121.1(4)
C244 C245 H24E 119.5
C240 C245 H24E 119.5
C251 C250 C255 116.8(5)
C251 C250 Si22 125.8(5)
C255 C250 Si22 117.4(4)
C250 C251 C252 121.7(7)
C250 C251 H25A 119.1
C252 C251 H25A 119.1
C253 C252 C251 120.6(8)
C253 C252 H25B 119.7
C251 C252 H25B 119.7
C252 C253 C254 120.0(7)
C252 C253 H25C 120.0
C254 C253 H25C 120.0
C255 C254 C253 118.9(7)
C255 C254 H25D 120.5
C253 C254 H25D 120.5
C254 C255 C250 122.0(7)
C254 C255 H25E 119.0
C250 C255 H25E 119.0
C265 C260 C261 117.0(5)
C265 C260 Si22 122.0(4)
C261 C260 Si22 120.2(4)
C262 C261 C260 121.3(6)
C262 C261 H26A 119.3
C260 C261 H26A 119.3
C263 C262 C261 119.5(6)
C263 C262 H26B 120.3
C261 C262 H26B 120.3
C264 C263 C262 121.0(6)
C264 C263 H26C 119.5
C262 C263 H26C 119.5
C263 C264 C265 119.2(7)
C263 C264 H26D 120.4
C265 C264 H26D 120.4
C260 C265 C264 122.0(6)
C260 C265 H26E 119.0
C264 C265 H26E 119.0
C275 C270 C271 116.6(5)
C275 C270 Si21 122.1(4)
C271 C270 Si21 121.0(4)
C270 C271 C272 120.8(7)
C270 C271 H27A 119.6
C272 C271 H27A 119.6
C273 C272 C271 121.6(6)
C273 C272 H27B 119.2
C271 C272 H27B 119.2
C272 C273 C274 119.5(6)
C272 C273 H27C 120.3
C274 C273 H27C 120.3
C273 C274 C275 120.2(6)
C273 C274 H27D 119.9
C275 C274 H27D 119.9
C270 C275 C274 121.4(6)
C270 C275 H27E 119.3
C274 C275 H27E 119.3
C281 C280 C285 116.4(5)
C281 C280 Si21 123.4(4)
C285 C280 Si21 120.1(4)
C282 C281 C280 122.5(5)
C282 C281 H28A 118.8
C280 C281 H28A 118.8
C283 C282 C281 119.9(6)
C283 C282 H28B 120.0
C281 C282 H28B 120.0
C282 C283 C284 120.0(6)
C282 C283 H28C 120.0
C284 C283 H28C 120.0
C285 C284 C283 119.1(6)
C285 C284 H28D 120.5
C283 C284 H28D 120.5
C284 C285 C280 122.1(6)
C284 C285 H28E 118.9
C280 C285 H28E 118.9
C295 C290 C291 117.3(4)
C295 C290 Si21 121.1(3)
C291 C290 Si21 121.4(4)
C292 C291 C290 121.1(5)
C292 C291 H29A 119.5
C290 C291 H29A 119.5
C293 C292 C291 119.4(5)
C293 C292 H29B 120.3
C291 C292 H29B 120.3
C294 C293 C292 120.9(5)
C294 C293 H29C 119.6
C292 C293 H29C 119.6
C293 C294 C295 119.3(5)
C293 C294 H29D 120.3
C295 C294 H29D 120.3
C294 C295 C290 122.0(5)
C294 C295 H29E 119.0
C290 C295 H29E 119.0
C302 C301 H30A 109.5
C302 C301 H30B 109.5
H30A C301 H30B 109.5
C302 C301 H30C 109.5
H30A C301 H30C 109.5
H30B C301 H30C 109.5
O303 C302 C301 106.6(7)
O303 C302 H30D 110.4
C301 C302 H30D 110.4
O303 C302 H30E 110.4
C301 C302 H30E 110.4
H30D C302 H30E 108.6
C302 O303 C304 111.9(7)
O303 C304 C305 104.8(10)
O303 C304 H30F 110.8
C305 C304 H30F 110.8
O303 C304 H30G 110.8
C305 C304 H30G 110.8
H30F C304 H30G 108.9
C304 C305 H30H 109.5
C304 C305 H30I 109.5
H30H C305 H30I 109.5
C304 C305 H30J 109.5
H30H C305 H30J 109.5
H30I C305 H30J 109.5
Cl32 C300 Cl31 112.9(8)
Cl32 C300 H30K 109.0
Cl31 C300 H30K 109.0
Cl32 C300 H30L 109.0
Cl31 C300 H30L 109.0
H30K C300 H30L 107.8
C402 C401 H40A 109.5
C402 C401 H40B 109.5
H40A C401 H40B 109.5
C402 C401 H40C 109.5
H40A C401 H40C 109.5
H40B C401 H40C 109.5
C401 C402 O403 101.7(10)
C401 C402 H40D 111.4
O403 C402 H40D 111.4
C401 C402 H40E 111.4
O403 C402 H40E 111.4
H40D C402 H40E 109.3
C404 O403 C402 105.9(11)
O403 C404 C405 105.9(10)
O403 C404 H40F 110.5
C405 C404 H40F 110.5
O403 C404 H40G 110.5
C405 C404 H40G 110.6
H40F C404 H40G 108.7
C404 C405 H40H 109.5
C404 C405 H40I 109.5
H40H C405 H40I 109.5
C404 C405 H40J 109.5
H40H C405 H40J 109.5
H40I C405 H40J 109.5
Cl53 C500 Cl51 114.9(8)
Cl51 C500 Cl52 111.1(4)
Cl53 C500 H50A 96.4
Cl51 C500 H50A 109.4
Cl52 C500 H50A 109.4
Cl53 C500 H50B 117.5
Cl51 C500 H50B 109.4
Cl52 C500 H50B 109.4
H50A C500 H50B 108.0
Cl53 C500 H50C 108.5
Cl51 C500 H50C 108.5
Cl52 C500 H50C 99.1
H50A C500 H50C 118.9
Cl53 C500 H50D 108.5
Cl51 C500 H50D 108.5
Cl52 C500 H50D 121.1
H50B C500 H50D 96.0
H50C C500 H50D 107.5
Cl62 C600 Cl61 124.6(12)
Cl62 C600 H60A 106.1
Cl61 C600 H60A 106.1
Cl62 C600 H60B 106.2
Cl61 C600 H60B 106.2
H60A C600 H60B 106.4
C602 C601 H60C 109.9
C602 C601 H60D 108.9
H60C C601 H60D 109.5
C602 C601 H60E 109.7
H60C C601 H60E 109.5
H60D C601 H60E 109.5
O603 C602 C601 99.9(16)
O603 C602 H60F 111.9
C601 C602 H60F 111.2
O603 C602 H60G 111.9
C601 C602 H60G 112.0
H60F C602 H60G 109.6
C604 O603 C602 104.0(12)
O603 C604 C605 115.0(14)
O603 C604 H60H 108.5
C605 C604 H60H 108.5
O603 C604 H60I 108.5
C605 C604 H60I 108.5
H60H C604 H60I 107.5
C604 C605 H60J 109.5
C604 C605 H60K 109.5
H60J C605 H60K 109.5
C604 C605 H60L 109.5
H60J C605 H60L 109.5
H60K C605 H60L 109.5

loop_
_geom_bond_atom_site_label_1
_geom_bond_atom_site_label_2
_geom_bond_distance
Ru1 N1 2.064(3)
Ru1 S13 2.3108(10)
Ru1 S12 2.3227(10)
Ru1 S23 2.3537(10)
Ru1 S11 2.3728(11)
Ru1 S14 2.3987(11)
Ru2 N2 2.030(3)
Ru2 N3 2.138(4)
Ru2 S22 2.3065(11)
Ru2 S23 2.3152(11)
Ru2 S21 2.3598(11)
Ru2 S24 2.3821(11)
S11 C110 1.748(4)
S12 C115 1.794(4)
S12 C116 1.827(4)
S13 C125 1.785(4)
S13 C126 1.828(4)
S14 C120 1.760(4)
S21 C210 1.746(4)
S22 C215 1.794(4)
S22 C216 1.825(5)
S23 C225 1.808(4)
S23 C226 1.838(4)
S24 C220 1.764(4)
Si11 C150 1.881(4)
Si11 C140 1.881(4)
Si11 C160 1.884(4)
Si11 C111 1.888(4)
Si12 C180 1.876(5)
Si12 C170 1.878(5)
Si12 C121 1.882(4)
Si12 C190 1.891(5)
Si21 C280 1.876(5)
Si21 C290 1.887(5)
Si21 C270 1.887(5)
Si21 C221 1.889(4)
Si22 C240 1.872(5)
Si22 C211 1.882(5)
Si22 C250 1.887(5)
Si22 C260 1.891(5)
N1 C135 1.350(5)
N1 C131 1.363(5)
N2 C235 1.358(5)
N2 C231 1.361(5)
N3 H3A 0.9100
N3 H3B 0.9100
N3 H3C 0.9100
C110 C115 1.406(5)
C110 C111 1.430(5)
C111 C112 1.392(5)
C112 C113 1.403(6)
C112 H11A 0.9500
C113 C114 1.386(6)
C113 H11B 0.9500
C114 C115 1.399(5)
C114 H11C 0.9500
C116 C131 1.489(6)
C116 H11D 0.9900
C116 H11E 0.9900
C120 C125 1.399(6)
C120 C121 1.426(6)
C121 C122 1.406(6)
C122 C123 1.384(6)
C122 H12A 0.9500
C123 C124 1.377(6)
C123 H12B 0.9500
C124 C125 1.398(6)
C124 H12C 0.9500
C126 C135 1.501(6)
C126 H12D 0.9900
C126 H12E 0.9900
C131 C132 1.383(6)
C132 C133 1.383(6)
C132 H13A 0.9500
C133 C134 1.387(6)
C133 H13B 0.9500
C134 C135 1.385(6)
C134 H13C 0.9500
C140 C145 1.402(6)
C140 C141 1.412(6)
C141 C142 1.383(6)
C141 H14A 0.9500
C142 C143 1.385(7)
C142 H14B 0.9500
C143 C144 1.381(7)
C143 H14C 0.9500
C144 C145 1.385(6)
C144 H14D 0.9500
C145 H14E 0.9500
C150 C151 1.387(6)
C150 C155 1.400(6)
C151 C152 1.394(7)
C151 H15A 0.9500
C152 C153 1.370(8)
C152 H15B 0.9500
C153 C154 1.363(7)
C153 H15C 0.9500
C154 C155 1.399(6)
C154 H15D 0.9500
C155 H15E 0.9500
C160 C165 1.391(6)
C160 C161 1.392(6)
C161 C162 1.387(7)
C161 H16A 0.9500
C162 C163 1.368(7)
C162 H16B 0.9500
C163 C164 1.372(7)
C163 H16C 0.9500
C164 C165 1.392(6)
C164 H16D 0.9500
C165 H16E 0.9500
C170 C175 1.383(7)
C170 C171 1.384(7)
C171 C172 1.385(7)
C171 H17A 0.9500
C172 C173 1.377(8)
C172 H17B 0.9500
C173 C174 1.377(8)
C173 H17C 0.9500
C174 C175 1.380(7)
C174 H17D 0.9500
C175 H17E 0.9500
C180 C181 1.396(6)
C180 C185 1.401(6)
C181 C182 1.378(6)
C181 H18A 0.9500
C182 C183 1.384(7)
C182 H18B 0.9500
C183 C184 1.385(7)
C183 H18C 0.9500
C184 C185 1.370(7)
C184 H18D 0.9500
C185 H18E 0.9500
C190 C195 1.381(7)
C190 C191 1.402(7)
C191 C192 1.374(8)
C191 H19A 0.9500
C192 C193 1.355(9)
C192 H19B 0.9500
C193 C194 1.377(9)
C193 H19C 0.9500
C194 C195 1.396(8)
C194 H19D 0.9500
C195 H19E 0.9500
C210 C215 1.400(6)
C210 C211 1.429(6)
C211 C212 1.396(6)
C212 C213 1.389(7)
C212 H21A 0.9500
C213 C214 1.373(7)
C213 H21B 0.9500
C214 C215 1.398(6)
C214 H21C 0.9500
C216 C231 1.502(6)
C216 H21D 0.9900
C216 H21E 0.9900
C220 C225 1.396(6)
C220 C221 1.420(6)
C221 C222 1.395(6)
C222 C223 1.386(6)
C222 H22A 0.9500
C223 C224 1.378(6)
C223 H22B 0.9500
C224 C225 1.393(6)
C224 H22C 0.9500
C226 C235 1.498(6)
C226 H22D 0.9900
C226 H22E 0.9900
C231 C232 1.378(6)
C232 C233 1.372(7)
C232 H23A 0.9500
C233 C234 1.381(7)
C233 H23B 0.9500
C234 C235 1.378(6)
C234 H23C 0.9500
C240 C245 1.390(6)
C240 C241 1.401(6)
C241 C242 1.379(7)
C241 H24A 0.9500
C242 C243 1.372(7)
C242 H24B 0.9500
C243 C244 1.378(7)
C243 H24C 0.9500
C244 C245 1.369(7)
C244 H24D 0.9500
C245 H24E 0.9500
C250 C251 1.373(8)
C250 C255 1.393(8)
C251 C252 1.398(9)
C251 H25A 0.9500
C252 C253 1.331(11)
C252 H25B 0.9500
C253 C254 1.401(11)
C253 H25C 0.9500
C254 C255 1.381(8)
C254 H25D 0.9500
C255 H25E 0.9500
C260 C265 1.385(8)
C260 C261 1.397(8)
C261 C262 1.387(8)
C261 H26A 0.9500
C262 C263 1.370(10)
C262 H26B 0.9500
C263 C264 1.365(10)
C263 H26C 0.9500
C264 C265 1.387(8)
C264 H26D 0.9500
C265 H26E 0.9500
C270 C275 1.384(7)
C270 C271 1.386(7)
C271 C272 1.397(9)
C271 H27A 0.9500
C272 C273 1.335(10)
C272 H27B 0.9500
C273 C274 1.360(9)
C273 H27C 0.9500
C274 C275 1.400(7)
C274 H27D 0.9500
C275 H27E 0.9500
C280 C281 1.387(7)
C280 C285 1.402(7)
C281 C282 1.377(7)
C281 H28A 0.9500
C282 C283 1.366(9)
C282 H28B 0.9500
C283 C284 1.400(10)
C283 H28C 0.9500
C284 C285 1.377(8)
C284 H28D 0.9500
C285 H28E 0.9500
C290 C295 1.395(6)
C290 C291 1.399(7)
C291 C292 1.394(7)
C291 H29A 0.9500
C292 C293 1.382(7)
C292 H29B 0.9500
C293 C294 1.373(7)
C293 H29C 0.9500
C294 C295 1.383(6)
C294 H29D 0.9500
C295 H29E 0.9500
C301 C302 1.535(12)
C301 H30A 0.9800
C301 H30B 0.9800
C301 H30C 0.9800
C302 O303 1.425(8)
C302 H30D 0.9900
C302 H30E 0.9900
O303 C304 1.450(13)
C304 C305 1.485(15)
C304 H30F 0.9900
C304 H30G 0.9900
C305 H30H 0.9800
C305 H30I 0.9800
C305 H30J 0.9800
C300 Cl32 1.743(9)
C300 Cl31 1.743(9)
C300 H30K 0.9900
C300 H30L 0.9900
C401 C402 1.455(15)
C401 H40A 0.9800
C401 H40B 0.9800
C401 H40C 0.9800
C402 O403 1.487(10)
C402 H40D 0.9900
C402 H40E 0.9900
O403 C404 1.335(10)
C404 C405 1.654(15)
C404 H40F 0.9900
C404 H40G 0.9900
C405 H40H 0.9800
C405 H40I 0.9800
C405 H40J 0.9800
C500 Cl53 1.61(2)
C500 Cl51 1.741(6)
C500 Cl52 1.779(8)
C500 H50A 0.9900
C500 H50B 0.9900
C500 H50C 0.9900
C500 H50D 0.9900
C600 Cl62 1.742(9)
C600 Cl61 1.748(9)
C600 H60A 0.9900
C600 H60B 0.9900
C601 C602 1.479(19)
C601 H60C 0.9800
C601 H60D 0.9800
C601 H60E 0.9800
C602 O603 1.445(16)
C602 H60F 0.9900
C602 H60G 0.9900
O603 C604 1.414(15)
C604 C605 1.504(17)
C604 H60H 0.9900
C604 H60I 0.9900
C605 H60J 0.9800
C605 H60K 0.9800
C605 H60L 0.9800

loop_
_geom_hbond_atom_site_label_D
_geom_hbond_atom_site_label_H
_geom_hbond_atom_site_label_A
_geom_hbond_distance_DH
_geom_hbond_distance_HA
_geom_hbond_distance_DA
_geom_hbond_angle_DHA
N3 H3B S14 0.91 2.33 3.197(4) 159.1
N3 H3C O603 0.91 2.55 3.420(12) 160.6
